data_1567115
loop_
_publ_author_name
'Li, Cui-Cui'
'Zhang, Siqi'
'Tang, Jian'
'Jian, Ruijun'
'Xia, Yu'
'Zhao, Liang'

_publ_section_title
;
 Pyridine dicarbanion-bonded Ag<sub>13</sub> organometallic nanoclusters:
 synthesis and on-surface oxidative coupling reaction.
;
_journal_issue 27
_journal_name_full 'Chemical science'
_journal_page_first 8095
_journal_page_last 8103
_journal_paper_doi 10.1039/d2sc00989g
_journal_volume 13
_journal_year 2022
_chemical_formula_moiety 'C72 H48 Ag13 F18 N6 O18 S6'
_chemical_formula_sum 'C72 H48 Ag13 F18 N6 O18 S6'
_chemical_formula_weight 3221.83
_space_group_crystal_system orthorhombic
_space_group_IT_number 70
_space_group_name_Hall '-F 2uv 2vw'
_space_group_name_H-M_alt 'F d d d :2'
_atom_sites_solution_hydrogens mixed
_audit_creation_date 2019-11-04
_audit_creation_method
;
Olex2 1.2
(compiled 2018.05.29 svn.r3508 for OlexSys, GUI svn.r5506)
;
_audit_update_record
;
2021-12-15 deposited with the CCDC.	2022-06-13 downloaded from the CCDC.
;
_cell_angle_alpha 90
_cell_angle_beta 90
_cell_angle_gamma 90
_cell_formula_units_Z 8
_cell_length_a 16.1557(9)
_cell_length_b 30.2077(17)
_cell_length_c 58.888(4)
_cell_measurement_reflns_used 9521
_cell_measurement_temperature 296(2)
_cell_measurement_theta_max 27.67
_cell_measurement_theta_min 2.24
_cell_volume 28739(3)
_computing_molecular_graphics 'Olex2 (Dolomanov et al., 2009)'
_computing_publication_material 'Olex2 (Dolomanov et al., 2009)'
_computing_structure_refinement 'ShelXL (Sheldrick, 2015)'
_computing_structure_solution 'SHELXT 2018/2 (Sheldrick, 2018)'
_diffrn_ambient_temperature 296.15
_diffrn_measured_fraction_theta_full 1.000
_diffrn_measured_fraction_theta_max 0.996
_diffrn_measurement_device_type 'Bruker APEX-II CCD'
_diffrn_measurement_method '\f and \w scans'
_diffrn_radiation_monochromator graphite
_diffrn_radiation_type MoK\a
_diffrn_radiation_wavelength 0.71073
_diffrn_reflns_av_R_equivalents 0.0882
_diffrn_reflns_av_unetI/netI 0.0587
_diffrn_reflns_Laue_measured_fraction_full 1.000
_diffrn_reflns_Laue_measured_fraction_max 0.996
_diffrn_reflns_limit_h_max 21
_diffrn_reflns_limit_h_min -21
_diffrn_reflns_limit_k_max 39
_diffrn_reflns_limit_k_min -40
_diffrn_reflns_limit_l_max 77
_diffrn_reflns_limit_l_min -78
_diffrn_reflns_number 70758
_diffrn_reflns_point_group_measured_fraction_full 1.000
_diffrn_reflns_point_group_measured_fraction_max 0.996
_diffrn_reflns_theta_full 25.242
_diffrn_reflns_theta_max 28.181
_diffrn_reflns_theta_min 1.383
_diffrn_standards_number 0
_exptl_absorpt_coefficient_mu 1.881
_exptl_absorpt_correction_type none
_exptl_crystal_colour brown
_exptl_crystal_density_diffrn 1.489
_exptl_crystal_description plate
_exptl_crystal_F_000 12280
_platon_squeeze_details
;
TITL 1_a.res in Fddd
CELL   16.1557   30.2077   58.8880     90.00     90.00     90.00
SPGR Fddd
# Solvent Accessible Volume =     10216
# Electrons Found in S.A.V. =      3494
# Note: Atoms in Void are Labelled as Cxxx and Qxxx for all Others
C101 0.340 0.476 0.376 !       4.15 eA-3
Q102 0.451 0.216 0.344 !       3.57 eA-3
C103 0.792 0.235 0.056 !       3.53 eA-3
Q104 0.277 0.234 0.055 !       3.49 eA-3
C105 0.715 0.263 0.085 !       3.48 eA-3
Q106 0.519 0.282 0.090 !       3.38 eA-3
Q107 0.453 0.219 0.055 !       3.36 eA-3
Q108 0.934 0.227 0.125 !       3.17 eA-3
Q109 0.817 0.375 0.375 !       3.06 eA-3
C110 0.298 0.237 0.431 !       2.96 eA-3
C111 0.319 0.423 0.271 !       2.92 eA-3
Q112 0.514 0.274 0.375 !       2.69 eA-3
Q113 0.646 0.336 0.195 !       2.63 eA-3
Q114 0.419 0.124 0.054 !       2.50 eA-3
Q115 0.361 0.468 0.160 !       2.49 eA-3
C116 0.676 0.240 0.101 !       2.43 eA-3
Q117 0.254 0.186 0.089 !       2.39 eA-3
C118 0.589 0.267 0.168 !       2.39 eA-3
Q119 0.115 0.064 0.087 !       2.39 eA-3
Q120 0.117 0.014 0.195 !       2.39 eA-3
Q121 0.892 0.125 0.125 !       2.38 eA-3
Q122 0.044 0.279 0.161 !       2.37 eA-3
C123 0.625 0.195 0.126 !       2.33 eA-3
Q124 0.395 0.163 0.075 !       2.32 eA-3
Q125 0.968 0.079 0.161 !       2.24 eA-3
Q126 0.728 0.171 0.231 !       2.20 eA-3
Q127 0.850 0.264 0.238 !       2.20 eA-3
Q128 0.826 0.288 0.246 !       2.19 eA-3
Q129 0.554 0.381 0.161 !       2.18 eA-3
Q130 0.417 0.024 0.125 !       2.17 eA-3
Q131 0.798 0.150 0.220 !       2.17 eA-3
Q132 0.168 0.164 0.165 !       2.11 eA-3
C133 0.481 0.265 0.195 !       2.10 eA-3
Q134 0.894 0.283 0.226 !       2.10 eA-3
C135 0.353 0.266 0.239 !       2.05 eA-3
Q136 0.958 0.221 0.054 !       2.04 eA-3
Q137 0.034 0.459 0.235 !       2.01 eA-3
Q138 0.014 0.284 0.090 !       2.00 eA-3
Q139 0.606 0.225 0.059 !       1.99 eA-3
Q140 0.259 0.470 0.163 !       1.99 eA-3
Q141 0.607 0.421 0.266 !       1.96 eA-3
Q142 0.348 0.382 0.446 !       1.93 eA-3
Q143 0.343 0.028 0.044 !       1.93 eA-3
C144 0.333 0.036 0.027 !       1.92 eA-3
Q145 0.016 0.186 0.449 !       1.91 eA-3
Q146 0.154 0.117 0.055 !       1.88 eA-3
C147 0.475 0.140 0.269 !       1.88 eA-3
Q148 0.529 0.032 0.407 !       1.86 eA-3
Q149 0.488 0.126 0.050 !       1.86 eA-3
Q150 0.827 0.490 0.237 !       1.85 eA-3
Q151 0.941 0.439 0.051 !       1.85 eA-3
Q152 0.752 0.739 0.257 !       1.85 eA-3
Q153 0.752 0.239 0.757 !       1.85 eA-3
Q154 0.252 0.239 0.257 !       1.85 eA-3
Q155 0.248 0.261 0.743 !       1.85 eA-3
Q156 0.795 0.140 0.126 !       1.85 eA-3
Q157 0.997 0.289 0.237 !       1.84 eA-3
Q158 0.718 0.274 0.256 !       1.82 eA-3
Q159 0.903 0.162 0.446 !       1.82 eA-3
C160 0.881 0.062 0.444 !       1.80 eA-3
C161 0.477 0.352 0.246 !       1.80 eA-3
C162 0.396 0.484 0.255 !       1.80 eA-3
Q163 1.001 0.045 0.255 !       1.79 eA-3
Q164 0.010 0.375 0.305 !       1.78 eA-3
Q165 0.264 0.037 0.481 !       1.78 eA-3
Q166 0.569 0.327 0.200 !       1.77 eA-3
Q167 0.695 0.086 0.445 !       1.77 eA-3
C168 0.311 0.477 0.309 !       1.77 eA-3
Q169 0.465 0.272 0.005 !       1.76 eA-3
Q170 0.092 0.086 0.454 !       1.74 eA-3
Q171 0.089 0.468 0.160 !       1.73 eA-3
C172 0.168 0.392 0.235 !       1.69 eA-3
Q173 0.688 0.468 0.226 !       1.68 eA-3
C174 0.629 0.251 0.195 !       1.67 eA-3
C175 0.403 0.438 0.268 !       1.66 eA-3
C176 0.068 0.483 0.237 !       1.65 eA-3
Q177 0.330 0.330 0.406 !       1.65 eA-3
Q178 0.533 0.485 0.012 !       1.65 eA-3
Q179 0.827 0.460 0.015 !       1.65 eA-3
C180 0.231 0.180 0.497 !       1.63 eA-3
C181 0.275 0.157 0.488 !       1.63 eA-3
C182 0.133 0.469 0.196 !       1.63 eA-3
Q183 0.227 0.360 0.090 !       1.63 eA-3
Q184 0.268 0.066 0.045 !       1.62 eA-3
Q185 0.391 0.171 0.090 !       1.62 eA-3
Q186 0.554 0.095 0.159 !       1.61 eA-3
Q187 0.581 0.110 0.056 !       1.60 eA-3
Q188 0.557 0.383 0.016 !       1.60 eA-3
Q189 0.347 0.085 0.493 !       1.58 eA-3
Q190 0.007 0.235 0.486 !       1.58 eA-3
Q191 0.247 0.493 0.997 !       1.57 eA-3
Q192 0.738 0.312 0.050 !       1.57 eA-3
Q193 0.189 0.461 0.298 !       1.55 eA-3
C194 0.227 0.503 0.285 !       1.55 eA-3
C195 0.179 0.170 0.494 !       1.54 eA-3
C196 0.660 0.149 0.011 !       1.53 eA-3
Q197 0.414 0.103 0.152 !       1.53 eA-3
Q198 0.079 0.350 0.169 !       1.53 eA-3
Q199 0.851 0.466 0.160 !       1.52 eA-3
;
_refine_diff_density_max 2.883
_refine_diff_density_min -2.824
_refine_diff_density_rms 0.485
_refine_ls_extinction_method none
_refine_ls_goodness_of_fit_ref 1.078
_refine_ls_hydrogen_treatment constr
_refine_ls_matrix_type full
_refine_ls_number_parameters 404
_refine_ls_number_reflns 8802
_refine_ls_number_restraints 501
_refine_ls_restrained_S_all 1.051
_refine_ls_R_factor_all 0.1873
_refine_ls_R_factor_gt 0.1340
_refine_ls_shift/su_max 0.000
_refine_ls_shift/su_mean 0.000
_refine_ls_structure_factor_coef Fsqd
_refine_ls_weighting_details 'w=1/[\s^2^(Fo^2^)+(0.1489P)^2^+7230.0088P] where P=(Fo^2^+2Fc^2^)/3'
_refine_ls_weighting_scheme calc
_refine_ls_wR_factor_gt 0.3601
_refine_ls_wR_factor_ref 0.4086
_reflns_Friedel_coverage 0.000
_reflns_number_gt 5651
_reflns_number_total 8802
_reflns_threshold_expression 'I > 2\s(I)'
_cod_data_source_file d2sc00989g2.cif
_cod_data_source_block 1_sq
_cod_depositor_comments 'Adding full bibliography for 1567108--1567115.cif.'
_cod_original_sg_symbol_H-M 'F d d d'
_cod_database_code 1567115
_shelx_shelxl_version_number 2018/3
_shelx_space_group_comment
;
The symmetry employed for this shelxl refinement is uniquely defined
by the following loop, which should always be used as a source of
symmetry information in preference to the above space-group names.
They are only intended as comments.
;
_olex2_refinement_description
;
1. Fixed Uiso
 At 1.2 times of:
  All C(H) groups, All C(H,H) groups, All N(H) groups
2. Shared sites
{C00R, N00R}
3. Restrained distances
 H00R-N00R
 0.9 with sigma of 0.02
 C00F-H00R_$1
 3.7 with sigma of 0.02
 O1-S1 = O1-S2
 1.44 with sigma of 0.02
 S1-O2 = S1-O3 = S2-O4 = S2-O5
 1.4 with sigma of 0.02
 C1-F1 = C1-F2 = C1-F3 = C2-F4 = C2-F5 = C2-F6
 1.2 with sigma of 0.02
 C1-S1 = C2-S2
 1.8 with sigma of 0.02
 S2-F4 = S2-F5 = S2-F6 = S1-F3 = S1-F2 = S1-F1
 2.4 with sigma of 0.02
 O1-O2 \\sim O1-O3 \\sim O1-O4 \\sim O1-O5 \\sim O2-O3 \\sim O4-O5
 with sigma of 0.02
 C2-O4 \\sim C2-O5 \\sim C1-O2 \\sim C1-O3 \\sim C1-O1 \\sim C2-O1
 with sigma of 0.02
 F1-F2 \\sim F2-F3 \\sim F3-F1 \\sim F4-F5 \\sim F5-F6 \\sim F6-F4
 with sigma of 0.02
4. Rigid bond restraints
 C4, C3, C7, C15, C5, C0AA
 with sigma for 1-2 distances of 0.01 and sigma for 1-3 distances of 0.01
 C00H, C00X, C00Q, C00G, C00Y, C00T
 with sigma for 1-2 distances of 0.01 and sigma for 1-3 distances of 0.01
 O4, F5, F4, F6, C2, S2, O1, C1, F3, F2, F1, O5, S1, O3, O2
 with sigma for 1-2 distances of 0.02 and sigma for 1-3 distances of 0.04
5. Uiso/Uaniso restraints and constraints
O4 \\sim F5 \\sim F4 \\sim F6 \\sim C2 \\sim S2 \\sim O1 \\sim C1 \\sim F3
\\sim F2 \\sim F1 \\sim O5 \\sim S1 \\sim O3 \\sim O2: within 2A with sigma of
0.4 and sigma for terminal atoms of 0.8
C4 \\sim C3 \\sim C7 \\sim C15 \\sim C5 \\sim C0AA: within 2A with sigma of
0.04 and sigma for terminal atoms of 0.08
C00H \\sim C00X \\sim C00Q \\sim C00G \\sim C00Y \\sim C00T: within 2A with
sigma of 0.04 and sigma for terminal atoms of 0.08
Uanis(C00G) \\sim Ueq, Uanis(O4) \\sim Ueq, Uanis(F5) \\sim Ueq, Uanis(F4)
\\sim Ueq, Uanis(F6) \\sim Ueq, Uanis(C2) \\sim Ueq, Uanis(S2) \\sim Ueq,
Uanis(O1) \\sim Ueq, Uanis(C1) \\sim Ueq, Uanis(F3) \\sim Ueq, Uanis(F2) \\sim
Ueq, Uanis(F1) \\sim Ueq, Uanis(O5) \\sim Ueq, Uanis(S1) \\sim Ueq, Uanis(O3)
\\sim Ueq, Uanis(O2) \\sim Ueq: with sigma of 0.08 and sigma for terminal atoms
of 0.16
Uanis(C2) \\sim Ueq: with sigma of 0.001 and sigma for terminal atoms of 0.002
Uanis(O4) \\sim Ueq, Uanis(F6) \\sim Ueq: with sigma of 0.01 and sigma for
terminal atoms of 0.02
Uanis(C00R) = Uanis(N00R)
6. Others
 Fixed Sof: H00E(0.5) H00A(0.5) O1(0.5) C00R(0.5) C4(0.5) C0AA(0.5) H0AA(0.5)
 C5(0.5) H5(0.5) C15(0.5) H15(0.5) C7(0.5) H7(0.5) C3(0.5) H3(0.5) N00R(0.5)
 H00R(0.5) S1(0.33333) S2(0.16667) O3(0.33333) F4(0.16667) O2(0.33333)
 F3(0.33333) F2(0.33333) O5(0.16667) O4(0.16667) F5(0.16667) F6(0.16667)
 F1(0.33333) C2(0.16667) C1(0.33333)
 Fixed Uiso: H00R(0.05)
 Fixed X: H00R(0.83492)
 Fixed Y: H00R(0.41299)
 Fixed Z: H00R(0.489659)
7.a Aromatic/amide H refined with riding coordinates:
 N009(H009), C00E(H00E), C00E(H00A), C00T(H00T), C00Y(H00Y), C00G(H00G),
 C00Q(H00Q), C00X(H00X), C00L(H00L), C00M(H00M), C0AA(H0AA), C5(H5), C15(H15),
 C7(H7), C3(H3)
7.b Fitted hexagon refined as free rotating group:
 C00H(C00T,C00Y,C00G,C00Q,C00X), C4(C0AA,C5,C15,C7,C3)
;
_platon_squeeze_void_probe_radius 1.20
_olex2_submission_special_instructions 'No special instructions were received'

loop_
_space_group_symop_operation_xyz
'x, y, z'
'-x+3/4, -y+3/4, z'
'-x+3/4, y, -z+3/4'
'x, -y+3/4, -z+3/4'
'x, y+1/2, z+1/2'
'-x+3/4, -y+5/4, z+1/2'
'-x+3/4, y+1/2, -z+5/4'
'x, -y+5/4, -z+5/4'
'x+1/2, y, z+1/2'
'-x+5/4, -y+3/4, z+1/2'
'-x+5/4, y, -z+5/4'
'x+1/2, -y+3/4, -z+5/4'
'x+1/2, y+1/2, z'
'-x+5/4, -y+5/4, z'
'-x+5/4, y+1/2, -z+3/4'
'x+1/2, -y+5/4, -z+3/4'
'-x, -y, -z'
'x-3/4, y-3/4, -z'
'x-3/4, -y, z-3/4'
'-x, y-3/4, z-3/4'
'-x, -y+1/2, -z+1/2'
'x-3/4, y-1/4, -z+1/2'
'x-3/4, -y+1/2, z-1/4'
'-x, y-1/4, z-1/4'
'-x+1/2, -y, -z+1/2'
'x-1/4, y-3/4, -z+1/2'
'x-1/4, -y, z-1/4'
'-x+1/2, y-3/4, z-1/4'
'-x+1/2, -y+1/2, -z'
'x-1/4, y-1/4, -z'
'x-1/4, -y+1/2, z-3/4'
'-x+1/2, y-1/4, z-3/4'

loop_
_atom_site_label
_atom_site_type_symbol
_atom_site_fract_x
_atom_site_fract_y
_atom_site_fract_z
_atom_site_U_iso_or_equiv
_atom_site_adp_type
_atom_site_occupancy
_atom_site_site_symmetry_order
_atom_site_calc_flag
_atom_site_refinement_flags_posn
_atom_site_refinement_flags_adp
_atom_site_refinement_flags_occupancy
_atom_site_disorder_assembly
_atom_site_disorder_group
Ag00 Ag 0.875000 0.375000 0.375000 0.0366(6) Uani 1 4 d S T P . .
Ag1 Ag 0.80432(9) 0.43392(4) 0.33964(3) 0.0423(4) Uani 1 1 d . . . . .
Ag2 Ag 0.875000 0.47928(6) 0.375000 0.0417(5) Uani 1 2 d S T P . .
Ag3 Ag 0.77851(9) 0.42178(4) 0.40990(3) 0.0407(4) Uani 1 1 d . . . . .
Ag4 Ag 0.69993(12) 0.375000 0.375000 0.0415(5) Uani 1 2 d S T P . .
S006 S 0.7998(5) 0.5327(2) 0.42589(15) 0.079(2) Uani 1 1 d . . . . .
O008 O 0.7438(13) 0.4962(5) 0.4297(4) 0.080(5) Uani 1 1 d . . . . .
N009 N 0.5852(9) 0.4967(6) 0.3819(4) 0.059(5) Uani 1 1 d . . . . .
H009 H 0.537270 0.503955 0.387006 0.070 Uiso 1 1 calc R . . . .
O00A O 0.8267(14) 0.5396(6) 0.4025(4) 0.092(6) Uani 1 1 d . . . . .
F00B F 0.7735(18) 0.6176(5) 0.4279(4) 0.147(10) Uani 1 1 d . . . . .
F00C F 0.6760(18) 0.5801(8) 0.4175(9) 0.21(2) Uani 1 1 d . . . . .
C00D C 0.6172(14) 0.5213(6) 0.3656(4) 0.051(5) Uani 1 1 d . . . . .
C00E C 0.8650(17) 0.4194(7) 0.4562(4) 0.063(6) Uani 1 1 d . . . . .
H00E H 0.865364 0.450200 0.456119 0.076 Uiso 0.5 1 calc R . . A 1
H00A H 0.865364 0.450200 0.456119 0.076 Uiso 0.5 1 calc R . . B 2
C00F C 0.8692(13) 0.3978(5) 0.4366(3) 0.057(6) Uani 1 1 d D . . . .
C00H C 0.5715(11) 0.5602(5) 0.3562(3) 0.080(6) Uani 1 1 d . U . . .
C00T C 0.5666(12) 0.5666(6) 0.3329(3) 0.097(8) Uani 1 1 d G U . . .
H00T H 0.594606 0.547705 0.323079 0.116 Uiso 1 1 calc R . . . .
C00Y C 0.5197(12) 0.6013(7) 0.3242(3) 0.108(8) Uani 1 1 d G U . . .
H00Y H 0.516360 0.605574 0.308585 0.130 Uiso 1 1 calc R . . . .
C00G C 0.4778(10) 0.6296(5) 0.3388(4) 0.092(7) Uani 1 1 d G U . . .
H00G H 0.446402 0.652756 0.333038 0.110 Uiso 1 1 calc R . . . .
C00Q C 0.4827(12) 0.6232(5) 0.3622(4) 0.103(8) Uani 1 1 d G U . . .
H00Q H 0.454690 0.642069 0.371985 0.124 Uiso 1 1 calc R . . . .
C00X C 0.5296(13) 0.5885(6) 0.3709(3) 0.099(8) Uani 1 1 d G U . . .
H00X H 0.532936 0.584200 0.386480 0.119 Uiso 1 1 calc R . . . .
F00I F 0.701(3) 0.5803(8) 0.4502(7) 0.27(3) Uani 1 1 d . . . . .
C00J C 0.6953(13) 0.4451(6) 0.3824(4) 0.047(5) Uani 1 1 d . . . . .
O1 O 0.6839(13) 0.4286(7) 0.3151(4) 0.051(6) Uani 0.5 1 d D U . . .
C00L C 0.6938(15) 0.5087(7) 0.3572(4) 0.059(6) Uani 1 1 d . . . . .
H00L H 0.717506 0.526201 0.345938 0.071 Uiso 1 1 calc R . . . .
C00M C 0.6222(16) 0.4613(7) 0.3909(4) 0.064(6) Uani 1 1 d . . . . .
H00M H 0.597916 0.447346 0.403343 0.077 Uiso 1 1 calc R . . . .
C00N C 0.740(3) 0.5811(11) 0.4308(9) 0.126(18) Uani 1 1 d . . . . .
C00P C 0.7388(11) 0.4707(6) 0.3647(4) 0.051(5) Uani 1 1 d . . . . .
C00R C 0.860(2) 0.3971(8) 0.4771(3) 0.105(11) Uani 0.5 1 d . . . C 1
O0AA O 0.863(2) 0.5356(11) 0.4419(6) 0.169(15) Uani 1 1 d . . . . .
C4 C 0.905(3) 0.4220(11) 0.4991(6) 0.119(16) Uani 0.5 1 d . U . C 1
C0AA C 0.975(3) 0.4100(10) 0.5116(6) 0.117(15) Uani 0.5 1 d G U . C 1
H0AA H 1.003220 0.384243 0.508002 0.141 Uiso 0.5 1 calc R . . C 1
C5 C 1.001(3) 0.4367(13) 0.5294(6) 0.117(16) Uani 0.5 1 d G U . C 1
H5 H 1.048098 0.428675 0.537685 0.140 Uiso 0.5 1 calc R . . C 1
C15 C 0.959(3) 0.4752(12) 0.5347(5) 0.124(16) Uani 0.5 1 d G U . C 1
H15 H 0.976723 0.493005 0.546613 0.149 Uiso 0.5 1 calc R . . C 1
C7 C 0.889(3) 0.4871(10) 0.5223(6) 0.116(16) Uani 0.5 1 d G U . C 1
H7 H 0.860470 0.512904 0.525860 0.139 Uiso 0.5 1 calc R . . C 1
C3 C 0.862(3) 0.4605(12) 0.5045(6) 0.118(16) Uani 0.5 1 d G U . C 1
H3 H 0.815591 0.468472 0.496178 0.142 Uiso 0.5 1 calc R . . C 1
N00R N 0.860(2) 0.3971(8) 0.4771(3) 0.105(11) Uani 0.5 1 d D . . C 2
H00R H 0.834920 0.412990 0.489659 0.050 Uiso 0.5 1 d D . . D 2
S1 S 0.6317(9) 0.3949(4) 0.3071(3) 0.058(4) Uani 0.3333 1 d D U . E 2
S2 S 0.6037(14) 0.4137(10) 0.3218(4) 0.064(8) Uani 0.1667 1 d D U . E 1
O3 O 0.653(2) 0.3523(6) 0.3141(5) 0.046(10) Uani 0.3333 1 d D U . E 2
F4 F 0.591(5) 0.391(2) 0.2828(5) 0.09(3) Uani 0.1667 1 d D U . E 1
O2 O 0.613(3) 0.3986(10) 0.2836(3) 0.082(18) Uani 0.3333 1 d D U . E 2
F3 F 0.549(2) 0.4010(14) 0.3405(5) 0.094(14) Uani 0.3333 1 d D U . E 2
F2 F 0.4867(17) 0.3790(17) 0.3129(8) 0.115(19) Uani 0.3333 1 d D U . E 2
O5 O 0.543(2) 0.4477(15) 0.3186(11) 0.10(3) Uani 0.1667 1 d D U . E 1
O4 O 0.599(3) 0.393(2) 0.3425(5) 0.063(16) Uani 0.1667 1 d D U . E 1
F5 F 0.620(4) 0.3420(15) 0.3053(12) 0.11(3) Uani 0.1667 1 d D U . E 1
F6 F 0.503(2) 0.367(2) 0.3039(10) 0.056(16) Uani 0.1667 1 d D U . E 1
F1 F 0.517(3) 0.4436(13) 0.3153(10) 0.16(3) Uani 0.3333 1 d D U . E 2
C2 C 0.577(2) 0.3733(12) 0.3010(6) 0.032(11) Uani 0.1667 1 d D U . E 1
C1 C 0.5342(15) 0.4058(10) 0.3207(6) 0.109(17) Uani 0.3333 1 d D U . E 2

loop_
_atom_site_aniso_label
_atom_site_aniso_U_11
_atom_site_aniso_U_22
_atom_site_aniso_U_33
_atom_site_aniso_U_23
_atom_site_aniso_U_13
_atom_site_aniso_U_12
Ag00 0.0407(14) 0.0308(12) 0.0383(14) 0.000 0.000 0.000
Ag1 0.0485(8) 0.0278(6) 0.0506(8) 0.0015(5) 0.0028(6) 0.0061(5)
Ag2 0.0486(11) 0.0230(8) 0.0534(12) 0.000 0.0056(9) 0.000
Ag3 0.0431(8) 0.0286(6) 0.0503(8) 0.0018(5) 0.0033(6) 0.0049(5)
Ag4 0.0339(10) 0.0303(8) 0.0603(12) 0.0045(8) 0.000 0.000
S006 0.092(5) 0.039(3) 0.107(6) -0.009(3) 0.002(4) 0.000(3)
O008 0.092(14) 0.039(8) 0.109(15) -0.010(9) 0.019(11) 0.003(8)
N009 0.012(6) 0.063(11) 0.100(15) 0.026(10) 0.010(8) 0.015(7)
O00A 0.116(17) 0.042(9) 0.118(17) -0.020(10) 0.027(14) 0.012(10)
F00B 0.21(3) 0.037(8) 0.19(2) -0.022(11) 0.08(2) -0.002(12)
F00C 0.096(18) 0.068(14) 0.48(7) 0.02(2) 0.03(3) 0.028(13)
C00D 0.053(12) 0.034(9) 0.065(13) 0.009(9) -0.003(10) 0.004(9)
C00E 0.092(18) 0.039(10) 0.059(13) -0.015(9) -0.007(12) 0.009(11)
C00F 0.041(10) 0.035(10) 0.094(16) -0.031(10) -0.025(11) 0.023(8)
C00H 0.068(14) 0.034(9) 0.139(16) 0.015(11) -0.010(14) 0.011(9)
C00T 0.076(16) 0.071(14) 0.143(16) 0.033(14) 0.007(16) 0.033(12)
C00Y 0.080(17) 0.081(16) 0.163(18) 0.044(14) -0.011(16) 0.025(13)
C00G 0.020(8) 0.055(11) 0.20(2) 0.048(13) -0.005(13) 0.016(8)
C00Q 0.075(16) 0.045(11) 0.190(19) 0.014(14) 0.004(17) 0.023(10)
C00X 0.096(18) 0.049(12) 0.151(16) 0.008(13) -0.009(16) 0.028(12)
F00I 0.46(6) 0.089(17) 0.26(4) -0.05(2) 0.27(4) -0.01(3)
C00J 0.052(11) 0.023(7) 0.065(13) 0.001(8) -0.008(10) 0.003(7)
O1 0.057(14) 0.052(14) 0.044(14) 0.002(11) -0.027(12) -0.001(11)
C00L 0.073(15) 0.035(10) 0.070(14) 0.002(9) -0.002(12) 0.020(10)
C00M 0.067(15) 0.047(12) 0.078(16) 0.020(11) 0.009(13) 0.013(11)
C00N 0.11(3) 0.059(19) 0.21(5) -0.04(2) 0.09(3) -0.014(19)
C00P 0.025(8) 0.038(9) 0.091(16) 0.013(10) 0.016(9) 0.013(7)
C00R 0.20(4) 0.067(15) 0.047(13) 0.000(11) -0.008(18) 0.01(2)
O0AA 0.18(3) 0.13(2) 0.19(3) 0.07(2) -0.07(3) -0.07(2)
C4 0.24(5) 0.05(2) 0.06(2) -0.005(17) -0.03(2) -0.02(3)
C0AA 0.24(5) 0.06(2) 0.05(2) 0.017(15) -0.03(2) -0.04(2)
C5 0.24(5) 0.06(2) 0.05(2) 0.013(17) -0.01(2) -0.06(2)
C15 0.25(5) 0.07(2) 0.05(2) 0.006(18) -0.01(2) -0.05(3)
C7 0.25(5) 0.07(2) 0.029(19) -0.007(15) -0.01(2) -0.04(3)
C3 0.26(5) 0.047(19) 0.05(2) -0.017(17) -0.01(2) -0.03(2)
N00R 0.20(4) 0.067(15) 0.047(13) 0.000(11) -0.008(18) 0.01(2)
S1 0.069(10) 0.030(6) 0.076(11) 0.003(7) -0.037(9) -0.004(7)
S2 0.051(15) 0.11(2) 0.034(14) -0.006(14) -0.029(13) -0.009(15)
O3 0.08(3) 0.037(15) 0.027(19) 0.021(14) -0.032(18) -0.016(17)
F4 0.15(7) 0.09(5) 0.04(2) 0.01(3) -0.02(4) -0.10(5)
O2 0.13(5) 0.04(3) 0.07(2) 0.01(2) -0.01(3) -0.03(3)
F3 0.09(4) 0.06(3) 0.12(3) -0.02(2) 0.02(3) -0.02(3)
F2 0.09(3) 0.15(4) 0.11(4) -0.02(4) 0.01(3) 0.01(3)
O5 0.11(5) 0.08(6) 0.12(8) -0.01(5) 0.04(7) 0.03(5)
O4 0.064(19) 0.062(19) 0.062(17) -0.001(10) -0.002(10) -0.003(10)
F5 0.13(6) 0.11(5) 0.08(6) 0.01(4) 0.00(6) 0.10(6)
F6 0.043(17) 0.06(2) 0.06(2) -0.007(18) 0.001(17) -0.003(17)
F1 0.08(4) 0.14(4) 0.25(8) 0.03(5) -0.02(5) 0.07(3)
C2 0.032(11) 0.032(11) 0.032(11) 0.0001(10) 0.0001(10) 0.0001(10)
C1 0.13(3) 0.08(4) 0.12(3) 0.01(4) 0.04(3) -0.01(3)

loop_
_atom_type_symbol
_atom_type_description
_atom_type_scat_dispersion_real
_atom_type_scat_dispersion_imag
_atom_type_scat_source
C C 0.0033 0.0016 'International Tables Vol C Tables 4.2.6.8 and 6.1.1.4'
H H 0.0000 0.0000 'International Tables Vol C Tables 4.2.6.8 and 6.1.1.4'
Ag Ag -0.8971 1.1015 'International Tables Vol C Tables 4.2.6.8 and 6.1.1.4'
F F 0.0171 0.0103 'International Tables Vol C Tables 4.2.6.8 and 6.1.1.4'
N N 0.0061 0.0033 'International Tables Vol C Tables 4.2.6.8 and 6.1.1.4'
O O 0.0106 0.0060 'International Tables Vol C Tables 4.2.6.8 and 6.1.1.4'
S S 0.1246 0.1234 'International Tables Vol C Tables 4.2.6.8 and 6.1.1.4'

loop_
_geom_angle_atom_site_label_1
_geom_angle_atom_site_label_2
_geom_angle_atom_site_label_3
_geom_angle
_geom_angle_site_symmetry_1
_geom_angle_site_symmetry_3
_geom_angle_publ_flag
Ag1 Ag00 Ag1 106.30(5) . 3_655 ?
Ag1 Ag00 Ag1 134.74(6) . 4 ?
Ag1 Ag00 Ag1 134.74(6) 3_655 2_655 ?
Ag1 Ag00 Ag1 106.30(5) 2_655 4 ?
Ag1 Ag00 Ag1 90.88(5) 3_655 4 ?
Ag1 Ag00 Ag1 90.88(5) . 2_655 ?
Ag1 Ag00 Ag2 126.85(3) . 2_655 ?
Ag1 Ag00 Ag2 126.85(3) 4 . ?
Ag1 Ag00 Ag2 53.15(3) . . ?
Ag1 Ag00 Ag2 53.15(3) 3_655 . ?
Ag1 Ag00 Ag2 126.85(3) 3_655 2_655 ?
Ag1 Ag00 Ag2 126.85(3) 2_655 . ?
Ag1 Ag00 Ag2 53.15(3) 4 2_655 ?
Ag1 Ag00 Ag2 53.15(3) 2_655 2_655 ?
Ag2 Ag00 Ag2 180.0 2_655 . ?
Ag3 Ag00 Ag1 169.22(4) 2_655 . ?
Ag3 Ag00 Ag1 169.22(4) 3_655 4 ?
Ag3 Ag00 Ag1 169.22(4) 4 3_655 ?
Ag3 Ag00 Ag1 66.04(4) 2_655 3_655 ?
Ag3 Ag00 Ag1 66.04(4) . 4 ?
Ag3 Ag00 Ag1 54.93(4) 3_655 . ?
Ag3 Ag00 Ag1 54.93(4) 2_655 4 ?
Ag3 Ag00 Ag1 169.21(4) . 2_655 ?
Ag3 Ag00 Ag1 89.90(4) 3_655 3_655 ?
Ag3 Ag00 Ag1 66.04(4) 4 . ?
Ag3 Ag00 Ag1 89.90(4) 2_655 2_655 ?
Ag3 Ag00 Ag1 89.90(4) . . ?
Ag3 Ag00 Ag1 89.90(4) 4 4 ?
Ag3 Ag00 Ag1 54.93(4) 4 2_655 ?
Ag3 Ag00 Ag1 66.04(4) 3_655 2_655 ?
Ag3 Ag00 Ag1 54.93(4) . 3_655 ?
Ag3 Ag00 Ag2 61.28(3) 4 2_655 ?
Ag3 Ag00 Ag2 118.72(3) 2_655 . ?
Ag3 Ag00 Ag2 61.28(3) 2_655 2_655 ?
Ag3 Ag00 Ag2 61.29(3) . . ?
Ag3 Ag00 Ag2 61.28(3) 3_655 . ?
Ag3 Ag00 Ag2 118.71(3) . 2_655 ?
Ag3 Ag00 Ag2 118.72(3) 3_655 2_655 ?
Ag3 Ag00 Ag2 118.72(3) 4 . ?
Ag3 Ag00 Ag3 122.57(5) 4 2_655 ?
Ag3 Ag00 Ag3 115.99(6) 2_655 3_655 ?
Ag3 Ag00 Ag3 91.34(6) 4 3_655 ?
Ag3 Ag00 Ag3 91.34(6) 2_655 . ?
Ag3 Ag00 Ag3 122.57(5) 3_655 . ?
Ag3 Ag00 Ag3 115.99(6) 4 . ?
Ag4 Ag00 Ag1 67.37(3) . 4 ?
Ag4 Ag00 Ag1 67.37(3) 2_655 2_655 ?
Ag4 Ag00 Ag1 112.63(3) . 3_655 ?
Ag4 Ag00 Ag1 67.37(3) . . ?
Ag4 Ag00 Ag1 67.37(3) 2_655 3_655 ?
Ag4 Ag00 Ag1 112.63(3) 2_655 4 ?
Ag4 Ag00 Ag1 112.63(3) 2_655 . ?
Ag4 Ag00 Ag1 112.63(3) . 2_655 ?
Ag4 Ag00 Ag2 90.0 2_655 . ?
Ag4 Ag00 Ag2 90.0 2_655 2_655 ?
Ag4 Ag00 Ag2 90.0 . . ?
Ag4 Ag00 Ag2 90.0 . 2_655 ?
Ag4 Ag00 Ag3 58.00(3) . . ?
Ag4 Ag00 Ag3 58.00(3) 2_655 3_655 ?
Ag4 Ag00 Ag3 58.00(3) . 4 ?
Ag4 Ag00 Ag3 122.00(3) . 3_655 ?
Ag4 Ag00 Ag3 58.00(3) 2_655 2_655 ?
Ag4 Ag00 Ag3 122.00(3) 2_655 4 ?
Ag4 Ag00 Ag3 122.00(3) 2_655 . ?
Ag4 Ag00 Ag3 122.00(3) . 2_655 ?
Ag4 Ag00 Ag4 180.0 . 2_655 ?
Ag00 Ag1 Ag3 56.58(3) . 4 ?
Ag00 Ag1 Ag4 54.25(4) . . ?
Ag2 Ag1 Ag00 66.83(5) . . ?
Ag2 Ag1 Ag3 122.89(6) . 4 ?
Ag2 Ag1 Ag4 90.18(5) . . ?
Ag3 Ag1 Ag00 62.03(4) 3_655 . ?
Ag3 Ag1 Ag2 69.33(5) 3_655 . ?
Ag3 Ag1 Ag3 89.70(5) 3_655 4 ?
Ag3 Ag1 Ag4 116.01(6) 3_655 . ?
Ag4 Ag1 Ag3 51.54(4) . 4 ?
C00F Ag1 Ag00 88.8(4) 3_655 . ?
C00F Ag1 Ag2 122.2(4) 3_655 . ?
C00F Ag1 Ag3 53.1(4) 3_655 3_655 ?
C00F Ag1 Ag3 66.3(4) 3_655 4 ?
C00F Ag1 Ag4 117.5(4) 3_655 . ?
C00F Ag1 O1 89.9(7) 3_655 . ?
O1 Ag1 Ag00 133.3(5) . . ?
O1 Ag1 Ag2 145.0(6) . . ?
O1 Ag1 Ag3 142.2(6) . 3_655 ?
O1 Ag1 Ag3 80.6(5) . 4 ?
O1 Ag1 Ag4 85.9(5) . . ?
C00P Ag1 Ag00 91.0(6) . . ?
C00P Ag1 Ag2 54.5(6) . . ?
C00P Ag1 Ag3 123.8(6) . 3_655 ?
C00P Ag1 Ag3 116.5(5) . 4 ?
C00P Ag1 Ag4 65.1(5) . . ?
C00P Ag1 C00F 176.4(7) . 3_655 ?
C00P Ag1 O1 92.8(8) . . ?
Ag1 Ag2 Ag00 60.02(4) 3_655 . ?
Ag1 Ag2 Ag00 60.02(4) . . ?
Ag1 Ag2 Ag1 120.04(8) . 3_655 ?
Ag1 Ag2 Ag3 55.09(4) 3_655 . ?
Ag1 Ag2 Ag3 90.81(5) . . ?
Ag1 Ag2 Ag3 55.09(4) . 3_655 ?
Ag1 Ag2 Ag3 90.81(5) 3_655 3_655 ?
Ag3 Ag2 Ag00 56.05(4) . . ?
Ag3 Ag2 Ag00 56.05(4) 3_655 . ?
Ag3 Ag2 Ag3 112.09(7) 3_655 . ?
O00A Ag2 Ag00 135.4(5) 3_655 . ?
O00A Ag2 Ag00 135.4(5) . . ?
O00A Ag2 Ag1 135.2(6) 3_655 3_655 ?
O00A Ag2 Ag1 90.1(5) 3_655 . ?
O00A Ag2 Ag1 135.2(6) . . ?
O00A Ag2 Ag1 90.1(5) . 3_655 ?
O00A Ag2 Ag3 80.0(5) 3_655 3_655 ?
O00A Ag2 Ag3 165.6(5) . 3_655 ?
O00A Ag2 Ag3 165.6(5) 3_655 . ?
O00A Ag2 Ag3 80.0(5) . . ?
O00A Ag2 O00A 89.2(10) 3_655 . ?
C00P Ag2 Ag00 83.5(5) . . ?
C00P Ag2 Ag00 83.5(5) 3_655 . ?
C00P Ag2 Ag1 122.9(5) 3_655 . ?
C00P Ag2 Ag1 122.9(5) . 3_655 ?
C00P Ag2 Ag1 49.0(6) 3_655 3_655 ?
C00P Ag2 Ag1 49.0(6) . . ?
C00P Ag2 Ag3 68.3(5) . . ?
C00P Ag2 Ag3 68.3(5) 3_655 3_655 ?
C00P Ag2 Ag3 104.1(6) . 3_655 ?
C00P Ag2 Ag3 104.1(6) 3_655 . ?
C00P Ag2 O00A 101.9(7) 3_655 . ?
C00P Ag2 O00A 101.9(7) . 3_655 ?
C00P Ag2 O00A 87.4(8) 3_655 3_655 ?
C00P Ag2 O00A 87.5(8) . . ?
C00P Ag2 C00P 167.0(9) 3_655 . ?
Ag00 Ag3 Ag1 57.38(4) . 4 ?
Ag00 Ag3 Ag2 62.67(4) . . ?
Ag1 Ag3 Ag00 63.03(4) 3_655 . ?
Ag1 Ag3 Ag1 90.29(5) 3_655 4 ?
Ag1 Ag3 Ag2 55.58(4) 3_655 . ?
Ag1 Ag3 Ag4 121.65(7) 3_655 . ?
Ag2 Ag3 Ag1 119.64(6) . 4 ?
Ag4 Ag3 Ag00 58.98(4) . . ?
Ag4 Ag3 Ag1 64.17(4) . 4 ?
Ag4 Ag3 Ag2 91.37(5) . . ?
O008 Ag3 Ag00 147.6(4) . . ?
O008 Ag3 Ag1 95.3(5) . 3_655 ?
O008 Ag3 Ag1 152.1(4) . 4 ?
O008 Ag3 Ag2 85.5(4) . . ?
O008 Ag3 Ag4 132.0(5) . . ?
C00F Ag3 Ag00 89.3(5) . . ?
C00F Ag3 Ag1 66.0(4) . 4 ?
C00F Ag3 Ag1 52.8(6) . 3_655 ?
C00F Ag3 Ag2 108.2(6) . . ?
C00F Ag3 Ag4 129.8(4) . . ?
C00F Ag3 O008 96.1(6) . . ?
C00J Ag3 Ag00 87.9(5) . . ?
C00J Ag3 Ag1 124.4(6) . 3_655 ?
C00J Ag3 Ag1 113.5(5) . 4 ?
C00J Ag3 Ag2 69.2(5) . . ?
C00J Ag3 Ag4 49.4(5) . . ?
C00J Ag3 O008 85.5(7) . . ?
C00J Ag3 C00F 176.9(8) . . ?
Ag00 Ag4 Ag1 58.38(4) . 4 ?
Ag00 Ag4 Ag1 58.38(4) . . ?
Ag1 Ag4 Ag1 116.77(8) . 4 ?
Ag3 Ag4 Ag00 63.03(4) . . ?
Ag3 Ag4 Ag00 63.02(4) 4 . ?
Ag3 Ag4 Ag1 64.29(4) 4 . ?
Ag3 Ag4 Ag1 87.61(5) 4 4 ?
Ag3 Ag4 Ag1 87.61(5) . . ?
Ag3 Ag4 Ag1 64.29(4) . 4 ?
Ag3 Ag4 Ag3 126.05(9) 4 . ?
C00J Ag4 Ag00 92.0(6) . . ?
C00J Ag4 Ag00 92.0(6) 4 . ?
C00J Ag4 Ag1 115.4(5) 4 . ?
C00J Ag4 Ag1 66.9(6) 4 4 ?
C00J Ag4 Ag1 115.4(5) . 4 ?
C00J Ag4 Ag1 66.9(6) . . ?
C00J Ag4 Ag3 131.1(6) . 4 ?
C00J Ag4 Ag3 51.2(5) . . ?
C00J Ag4 Ag3 131.1(6) 4 . ?
C00J Ag4 Ag3 51.2(5) 4 4 ?
C00J Ag4 C00J 176.0(11) 4 . ?
C00J Ag4 O4 91.9(15) 4 . ?
C00J Ag4 O4 91.9(15) . 4 ?
C00J Ag4 O4 85.5(15) . . ?
C00J Ag4 O4 85.5(15) 4 4 ?
O4 Ag4 Ag00 129.3(9) . . ?
O4 Ag4 Ag00 129.3(9) 4 . ?
O4 Ag4 Ag1 158.5(13) 4 . ?
O4 Ag4 Ag1 74.5(8) 4 4 ?
O4 Ag4 Ag1 158.5(13) . 4 ?
O4 Ag4 Ag1 74.5(8) . . ?
O4 Ag4 Ag3 136.7(14) 4 4 ?
O4 Ag4 Ag3 136.7(14) . . ?
O4 Ag4 Ag3 81.2(13) 4 . ?
O4 Ag4 Ag3 81.2(13) . 4 ?
O4 Ag4 O4 101.4(17) . 4 ?
O008 S006 O00A 116.2(13) . . ?
O008 S006 C00N 105.3(14) . . ?
O00A S006 C00N 101.3(19) . . ?
O0AA S006 O008 113.8(16) . . ?
O0AA S006 O00A 114(2) . . ?
O0AA S006 C00N 104(3) . . ?
S006 O008 Ag3 117.2(10) . . ?
C00D N009 C00M 124.5(18) . . ?
S006 O00A Ag2 125.8(10) . . ?
N009 C00D C00H 121.2(19) . . ?
N009 C00D C00L 117.1(18) . . ?
C00L C00D C00H 121.7(19) . . ?
C00F C00E C00R 122(2) . . ?
C00F C00E N00R 122(2) . . ?
Ag1 C00F Ag3 74.1(5) 3_655 . ?
C00E C00F Ag1 112.6(16) . 3_655 ?
C00E C00F Ag3 114.4(14) . . ?
C00E C00F C00F 119.6(12) . 2_655 ?
C00F C00F Ag1 113.9(13) 2_655 3_655 ?
C00F C00F Ag3 113.8(14) 2_655 . ?
C00T C00H C00D 120.2(15) . . ?
C00T C00H C00X 120.0 . . ?
C00X C00H C00D 119.7(15) . . ?
C00Y C00T C00H 120.0 . . ?
C00T C00Y C00G 120.0 . . ?
C00Q C00G C00Y 120.0 . . ?
C00G C00Q C00X 120.0 . . ?
C00Q C00X C00H 120.0 . . ?
Ag4 C00J Ag3 79.3(6) . . ?
C00M C00J Ag3 111.5(16) . . ?
C00M C00J Ag4 116.9(15) . . ?
C00M C00J C00P 118.8(17) . . ?
C00P C00J Ag3 113.1(14) . . ?
C00P C00J Ag4 110.7(14) . . ?
S1 O1 Ag1 136.8(14) . . ?
S2 O1 Ag1 125.6(15) . . ?
C00D C00L C00P 124(2) . . ?
N009 C00M C00J 122(2) . . ?
F00B C00N S006 118(3) . . ?
F00B C00N F00C 107(5) . . ?
F00B C00N F00I 110(3) . . ?
F00C C00N S006 108(3) . . ?
F00C C00N F00I 98(4) . . ?
F00I C00N S006 113(4) . . ?
Ag1 C00P Ag2 76.5(5) . . ?
C00J C00P Ag1 117.0(13) . . ?
C00J C00P Ag2 109.3(14) . . ?
C00L C00P Ag1 117.2(17) . . ?
C00L C00P Ag2 118.5(15) . . ?
C00L C00P C00J 113.4(17) . . ?
C00E C00R C00R 115.6(14) . 2_655 ?
C00E C00R C4 116(3) . . ?
C00R C00R C4 106(3) 2_655 . ?
C0AA C4 C00R 130(3) . . ?
C0AA C4 C3 120.0 . . ?
C3 C4 C00R 110(2) . . ?
C5 C0AA C4 120.0 . . ?
C15 C5 C0AA 120.0 . . ?
C5 C15 C7 120.0 . . ?
C15 C7 C3 120.0 . . ?
C7 C3 C4 120.0 . . ?
O1 S1 O2 113.3(14) . . ?
O1 S1 C1 104.1(13) . . ?
O3 S1 O1 115.0(14) . . ?
O3 S1 O2 114.4(14) . . ?
O3 S1 C1 104.8(14) . . ?
O2 S1 C1 103.5(15) . . ?
O1 S2 O5 111.0(17) . . ?
O1 S2 C2 104.2(14) . . ?
O5 S2 C2 103.6(16) . . ?
O4 S2 O1 115.9(17) . . ?
O4 S2 O5 114.2(16) . . ?
O4 S2 C2 106.5(17) . . ?
S2 O4 Ag4 136(3) . . ?
F4 C2 S2 105.5(18) . . ?
F4 C2 F6 112.3(18) . . ?
F5 C2 S2 104.9(18) . . ?
F5 C2 F4 114.6(19) . . ?
F5 C2 F6 114.1(19) . . ?
F6 C2 S2 104.3(18) . . ?
F3 C1 S1 103.5(17) . . ?
F3 C1 F2 114.5(18) . . ?
F3 C1 F1 114.2(18) . . ?
F2 C1 S1 105.4(18) . . ?
F2 C1 F1 112.9(18) . . ?
F1 C1 S1 104.9(17) . . ?

loop_
_geom_bond_atom_site_label_1
_geom_bond_atom_site_label_2
_geom_bond_distance
_geom_bond_site_symmetry_2
_geom_bond_publ_flag
Ag00 Ag1 2.9679(14) . ?
Ag00 Ag1 2.9681(14) 2_655 ?
Ag00 Ag1 2.9681(14) 4 ?
Ag00 Ag1 2.9681(14) 3_655 ?
Ag00 Ag2 3.1500(17) . ?
Ag00 Ag2 3.1499(17) 2_655 ?
Ag00 Ag3 2.9412(14) 4 ?
Ag00 Ag3 2.9412(14) 2_655 ?
Ag00 Ag3 2.9413(14) . ?
Ag00 Ag3 2.9412(14) 3_655 ?
Ag00 Ag4 2.8284(19) 2_655 ?
Ag00 Ag4 2.8283(19) . ?
Ag1 Ag2 2.7419(17) . ?
Ag1 Ag3 3.2202(18) 4 ?
Ag1 Ag3 2.726(2) 3_655 ?
Ag1 Ag4 3.2169(18) . ?
Ag1 C00F 2.26(2) 3_655 ?
Ag1 O1 2.429(19) . ?
Ag1 C00P 2.13(2) . ?
Ag2 Ag3 3.1099(17) . ?
Ag2 Ag3 3.1097(17) 3_655 ?
Ag2 O00A 2.561(17) . ?
Ag2 O00A 2.561(17) 3_655 ?
Ag2 C00P 2.30(2) . ?
Ag2 C00P 2.30(2) 3_655 ?
Ag3 Ag4 2.7988(17) . ?
Ag3 O008 2.593(16) . ?
Ag3 C00F 2.267(15) . ?
Ag3 C00J 2.22(2) . ?
Ag4 C00J 2.163(17) 4 ?
Ag4 C00J 2.163(17) . ?
Ag4 O4 2.57(5) 4 ?
Ag4 O4 2.57(5) . ?
S006 O008 1.443(19) . ?
S006 O00A 1.46(2) . ?
S006 C00N 1.78(4) . ?
S006 O0AA 1.39(3) . ?
N009 C00D 1.32(3) . ?
N009 C00M 1.34(3) . ?
F00B C00N 1.24(4) . ?
F00C C00N 1.30(6) . ?
C00D C00H 1.49(2) . ?
C00D C00L 1.38(3) . ?
C00E C00F 1.33(3) . ?
C00E C00R 1.40(3) . ?
C00E N00R 1.40(3) . ?
C00F C00F 1.39(3) 2_655 ?
C00H C00T 1.3900 . ?
C00H C00X 1.3900 . ?
C00T C00Y 1.3900 . ?
C00Y C00G 1.3900 . ?
C00G C00Q 1.3900 . ?
C00Q C00X 1.3900 . ?
F00I C00N 1.31(5) . ?
C00J C00M 1.37(3) . ?
C00J C00P 1.47(3) . ?
O1 S1 1.404(15) . ?
O1 S2 1.427(18) . ?
C00L C00P 1.43(3) . ?
C00R C00R 1.42(5) 2_655 ?
C00R C4 1.67(4) . ?
C4 C0AA 1.3900 . ?
C4 C3 1.3900 . ?
C0AA C5 1.3900 . ?
C5 C15 1.3900 . ?
C15 C7 1.3900 . ?
C7 C3 1.3900 . ?
S1 O3 1.395(16) . ?
S1 O2 1.420(17) . ?
S1 C1 1.797(18) . ?
S2 O5 1.431(19) . ?
S2 O4 1.377(18) . ?
S2 C2 1.783(18) . ?
F4 C2 1.212(19) . ?
F3 C1 1.205(19) . ?
F2 C1 1.205(18) . ?
F5 C2 1.195(19) . ?
F6 C2 1.217(19) . ?
F1 C1 1.213(19) . ?

loop_
_platon_squeeze_void_nr
_platon_squeeze_void_average_x
_platon_squeeze_void_average_y
_platon_squeeze_void_average_z
_platon_squeeze_void_volume
_platon_squeeze_void_count_electrons
_platon_squeeze_void_content
1 0.407 -0.067 -0.032 10198 3496 ' '
